data_7246883
loop_
_publ_author_name
'Lazi\'c, Anita'
'Radovanovi\'c, Lidija'
'Rogan, Jelena'
'Valenti\'c, Nata\<sa'
'Janji\'c, Goran'
'\/Dor\/devi\'c, Ivana'
'Tri\<sovi\'c, Nemanja'

_publ_section_title
;
 Exploring the supramolecular profile of 5-phenylhydantoins
;
_journal_issue 25
_journal_name_full CrystEngComm
_journal_page_first 3637
_journal_page_last 3654
_journal_paper_doi 10.1039/D3CE00213F
_journal_volume 25
_journal_year 2023
_chemical_formula_moiety 'C10 H9 N3 O4, H2 O'
_chemical_formula_sum 'C10 H11 N3 O5'
_chemical_formula_weight 253.22
_space_group_IT_number 2
_space_group_name_Hall '-P 1'
_space_group_name_H-M_alt 'P -1'
_symmetry_cell_setting triclinic
_symmetry_space_group_name_Hall '-P 1'
_symmetry_space_group_name_H-M 'P -1'
_atom_sites_solution_hydrogens mixed
_atom_sites_solution_primary dual
_atom_sites_solution_secondary dual
_audit_creation_method 'WinGX routine CIF_UPDATE'
_audit_update_record
;
2023-02-13 deposited with the CCDC.	2023-06-12 downloaded from the CCDC.
;
_cell_angle_alpha 83.96(3)
_cell_angle_beta 76.71(3)
_cell_angle_gamma 70.02(3)
_cell_formula_units_Z 2
_cell_length_a 6.8817(14)
_cell_length_b 8.3267(17)
_cell_length_c 10.789(2)
_cell_measurement_reflns_used 1175
_cell_measurement_temperature 293(2)
_cell_measurement_theta_max 28.3730
_cell_measurement_theta_min 3.1900
_cell_volume 565.2(2)
_computing_cell_refinement CrysAlisPro
_computing_data_collection CrysAlisPro
_computing_data_reduction CrysAlisPro
_computing_molecular_graphics 'Ortep for Windows (Farrugia, 2012)'
_computing_publication_material 'WinGX publication routines (Farrugia, 2012)'
_computing_structure_refinement 'SHELXL-2018/3 (Sheldrick, 2018)'
_computing_structure_solution 'SIR-2014 (Burla et al., 2014)'
_diffrn_ambient_temperature 293(2)
_diffrn_detector_area_resol_mean 16.3280
_diffrn_measured_fraction_theta_full 1
_diffrn_measured_fraction_theta_max 1
_diffrn_measurement_device_type 'Xcalibur, Sapphire3, Gemini'
_diffrn_measurement_method '\w scans'
_diffrn_radiation_monochromator graphite
_diffrn_radiation_source 'Enhance (Mo) X-ray Source'
_diffrn_radiation_type MoK\a
_diffrn_radiation_wavelength 0.71073
_diffrn_reflns_av_R_equivalents 0.0176
_diffrn_reflns_av_sigmaI/netI 0.0349
_diffrn_reflns_limit_h_max 5
_diffrn_reflns_limit_h_min -8
_diffrn_reflns_limit_k_max 9
_diffrn_reflns_limit_k_min -10
_diffrn_reflns_limit_l_max 10
_diffrn_reflns_limit_l_min -12
_diffrn_reflns_number 3865
_diffrn_reflns_theta_full 25.242
_diffrn_reflns_theta_max 25.35
_diffrn_reflns_theta_min 2.604
_diffrn_standards_decay_% 0
_exptl_absorpt_coefficient_mu 0.121
_exptl_absorpt_correction_T_max 1.00000
_exptl_absorpt_correction_T_min 0.98843
_exptl_absorpt_correction_type multi-scan
_exptl_absorpt_process_details
;
CrysAlisPro 1.171.39.46 (Rigaku Oxford Diffraction, 2018)
Empirical absorption correction using spherical harmonics,
 implemented in SCALE3 ABSPACK scaling algorithm.
;
_exptl_crystal_colour colourless
_exptl_crystal_density_diffrn 1.488
_exptl_crystal_density_method 'not measured'
_exptl_crystal_description prismatic
_exptl_crystal_F_000 264
_exptl_crystal_size_max 0.62
_exptl_crystal_size_mid 0.30
_exptl_crystal_size_min 0.08
_refine_diff_density_max 0.224
_refine_diff_density_min -0.241
_refine_diff_density_rms 0.038
_refine_ls_extinction_method none
_refine_ls_goodness_of_fit_ref 1.031
_refine_ls_hydrogen_treatment mixed
_refine_ls_matrix_type full
_refine_ls_number_parameters 170
_refine_ls_number_reflns 2062
_refine_ls_number_restraints 3
_refine_ls_restrained_S_all 1.03
_refine_ls_R_factor_all 0.0592
_refine_ls_R_factor_gt 0.0432
_refine_ls_shift/su_max 0.000
_refine_ls_shift/su_mean 0.000
_refine_ls_structure_factor_coef Fsqd
_refine_ls_weighting_details 'calc w=1/[\s^2^(Fo^2^)+(0.0410P)^2^+0.1495P] where P=(Fo^2^+2Fc^2^)/3'
_refine_ls_weighting_scheme calc
_refine_ls_wR_factor_gt 0.0978
_refine_ls_wR_factor_ref 0.1058
_reflns_number_gt 1592
_reflns_number_total 2062
_reflns_threshold_expression 'I > 2\s(I)'
_cod_data_source_file d3ce00213f2.cif
_cod_data_source_block 4
_cod_database_code 7246883

loop_
_symmetry_equiv_pos_as_xyz
'x, y, z'
'-x, -y, -z'

loop_
_atom_site_label
_atom_site_type_symbol
_atom_site_fract_x
_atom_site_fract_y
_atom_site_fract_z
_atom_site_U_iso_or_equiv
_atom_site_adp_type
_atom_site_occupancy
_atom_site_site_symmetry_order
_atom_site_calc_flag
_atom_site_refinement_flags_posn
_atom_site_refinement_flags_adp
_atom_site_refinement_flags_occupancy
_atom_site_disorder_assembly
_atom_site_disorder_group
C2 C 0.6942(3) 0.1421(2) 0.05881(19) 0.0419(5) Uani 1 1 d . . . . .
C4 C 0.6926(3) 0.0865(2) 0.27075(18) 0.0338(4) Uani 1 1 d . . . . .
C5 C 0.4635(3) 0.1816(2) 0.25678(17) 0.0337(4) Uani 1 1 d . . . . .
C6 C 0.3684(3) 0.3441(2) 0.33296(17) 0.0313(4) Uani 1 1 d . . . . .
C7 C 0.3342(3) 0.3320(2) 0.46472(18) 0.0322(4) Uani 1 1 d . . . . .
H7 H 0.368412 0.225671 0.506521 0.039 Uiso 1 1 calc R U . . .
C8 C 0.2486(3) 0.4802(2) 0.53314(18) 0.0327(4) Uani 1 1 d . . . . .
C9 C 0.1933(3) 0.6408(2) 0.4765(2) 0.0393(5) Uani 1 1 d . . . . .
H9 H 0.136674 0.738414 0.524854 0.047 Uiso 1 1 calc R U . . .
C10 C 0.2248(3) 0.6517(2) 0.3459(2) 0.0438(5) Uani 1 1 d . . . . .
H10 H 0.186396 0.758361 0.304853 0.053 Uiso 1 1 calc R U . . .
C11 C 0.3129(3) 0.5059(2) 0.27477(19) 0.0392(5) Uani 1 1 d . . . . .
H11 H 0.335556 0.516032 0.186364 0.047 Uiso 1 1 calc R U . . .
C13 C 0.3332(3) 0.0609(2) 0.2971(2) 0.0442(5) Uani 1 1 d . . . . .
H13A H 0.191507 0.118371 0.285345 0.066 Uiso 1 1 calc R U . . .
H13B H 0.330533 0.027494 0.385249 0.066 Uiso 1 1 calc R U . . .
H13C H 0.396015 -0.038829 0.246028 0.066 Uiso 1 1 calc R U . . .
N1 N 0.4946(3) 0.2157(2) 0.11942(15) 0.0416(4) Uani 1 1 d . . . . .
H1 H 0.395154 0.276519 0.081571 0.05 Uiso 1 1 calc R U . . .
N3 N 0.8130(3) 0.0683(2) 0.15079(15) 0.0413(4) Uani 1 1 d . . . . .
H3 H 0.94735 0.017032 0.133742 0.05 Uiso 1 1 calc R U . . .
N4 N 0.2155(3) 0.4647(2) 0.67218(16) 0.0409(4) Uani 1 1 d . . . . .
O1 O 0.7640(2) 0.1389(2) -0.05618(14) 0.0611(5) Uani 1 1 d . . . . .
O2 O 0.7525(2) 0.03561(17) 0.36900(13) 0.0429(4) Uani 1 1 d . . . . .
O3 O 0.1448(3) 0.59526(19) 0.73375(15) 0.0615(5) Uani 1 1 d . . . . .
O4 O 0.2593(3) 0.3214(2) 0.72219(14) 0.0639(5) Uani 1 1 d . . . . .
O5 O 0.1443(3) 0.3146(3) -0.0033(2) 0.0975(7) Uani 1 1 d D . . . .
H14 H 0.170(6) 0.327(5) -0.0819(11) 0.146 Uiso 1 1 d D U . . .
H15 H 0.022(3) 0.3425(10) 0.036(3) 0.146 Uiso 1 1 d D U . . .

loop_
_atom_site_aniso_label
_atom_site_aniso_U_11
_atom_site_aniso_U_22
_atom_site_aniso_U_33
_atom_site_aniso_U_23
_atom_site_aniso_U_13
_atom_site_aniso_U_12
C2 0.0478(12) 0.0409(11) 0.0291(11) -0.0025(9) -0.0044(10) -0.0065(9)
C4 0.0383(11) 0.0290(9) 0.0314(11) -0.0036(8) -0.0033(9) -0.0094(8)
C5 0.0371(10) 0.0354(10) 0.0242(10) -0.0019(8) -0.0046(8) -0.0073(8)
C6 0.0272(9) 0.0347(10) 0.0312(11) -0.0013(8) -0.0034(8) -0.0107(8)
C7 0.0301(10) 0.0304(9) 0.0340(11) -0.0007(8) -0.0067(8) -0.0073(8)
C8 0.0272(9) 0.0372(10) 0.0337(11) -0.0059(8) -0.0037(8) -0.0109(8)
C9 0.0343(11) 0.0320(10) 0.0506(13) -0.0096(9) -0.0063(9) -0.0088(8)
C10 0.0478(12) 0.0315(10) 0.0506(14) 0.0049(9) -0.0100(10) -0.0132(9)
C11 0.0405(11) 0.0417(11) 0.0340(11) 0.0035(9) -0.0062(9) -0.0141(9)
C13 0.0466(12) 0.0420(11) 0.0442(13) -0.0098(9) -0.0048(10) -0.0152(9)
N1 0.0395(10) 0.0485(10) 0.0262(9) -0.0012(7) -0.0070(7) -0.0010(8)
N3 0.0342(9) 0.0494(10) 0.0306(9) -0.0039(8) -0.0029(7) -0.0030(7)
N4 0.0381(9) 0.0442(10) 0.0390(10) -0.0098(8) -0.0053(8) -0.0109(8)
O1 0.0556(10) 0.0767(11) 0.0272(9) -0.0012(7) 0.0011(7) 0.0018(8)
O2 0.0466(8) 0.0442(8) 0.0326(8) -0.0007(6) -0.0115(7) -0.0062(6)
O3 0.0769(12) 0.0536(10) 0.0465(10) -0.0231(8) -0.0017(8) -0.0128(8)
O4 0.0956(13) 0.0485(10) 0.0380(9) -0.0013(7) -0.0159(9) -0.0101(9)
O5 0.0713(14) 0.1452(19) 0.0565(13) -0.0040(14) -0.0136(11) -0.0104(13)

loop_
_atom_type_symbol
_atom_type_description
_atom_type_scat_dispersion_real
_atom_type_scat_dispersion_imag
_atom_type_scat_source
C C 0.0033 0.0016 'International Tables Vol C Tables 4.2.6.8 and 6.1.1.4'
H H 0.0000 0.0000 'International Tables Vol C Tables 4.2.6.8 and 6.1.1.4'
N N 0.0061 0.0033 'International Tables Vol C Tables 4.2.6.8 and 6.1.1.4'
O O 0.0106 0.0060 'International Tables Vol C Tables 4.2.6.8 and 6.1.1.4'
F F 0.0171 0.0103 'International Tables Vol C Tables 4.2.6.8 and 6.1.1.4'

loop_
_geom_angle_atom_site_label_1
_geom_angle_atom_site_label_2
_geom_angle_atom_site_label_3
_geom_angle
_geom_angle_site_symmetry_1
_geom_angle_site_symmetry_3
_geom_angle_publ_flag
O1 C2 N1 127.4(2) . . ?
O1 C2 N3 125.07(19) . . ?
N1 C2 N3 107.54(17) . . ?
O2 C4 N3 126.96(18) . . ?
O2 C4 C5 126.62(17) . . ?
N3 C4 C5 106.41(16) . . ?
N1 C5 C6 112.83(15) . . ?
N1 C5 C13 110.56(16) . . ?
C6 C5 C13 111.78(15) . . ?
N1 C5 C4 100.73(15) . . ?
C6 C5 C4 111.17(16) . . ?
C13 C5 C4 109.22(15) . . ?
C7 C6 C11 118.41(17) . . ?
C7 C6 C5 119.39(16) . . ?
C11 C6 C5 122.20(17) . . ?
C8 C7 C6 119.02(17) . . ?
C8 C7 H7 120.5 . . ?
C6 C7 H7 120.5 . . ?
C9 C8 C7 123.00(19) . . ?
C9 C8 N4 118.81(17) . . ?
C7 C8 N4 118.19(17) . . ?
C10 C9 C8 117.64(18) . . ?
C10 C9 H9 121.2 . . ?
C8 C9 H9 121.2 . . ?
C9 C10 C11 120.67(19) . . ?
C9 C10 H10 119.7 . . ?
C11 C10 H10 119.7 . . ?
C10 C11 C6 121.24(19) . . ?
C10 C11 H11 119.4 . . ?
C6 C11 H11 119.4 . . ?
C5 C13 H13A 109.5 . . ?
C5 C13 H13B 109.5 . . ?
H13A C13 H13B 109.5 . . ?
C5 C13 H13C 109.5 . . ?
H13A C13 H13C 109.5 . . ?
H13B C13 H13C 109.5 . . ?
C2 N1 C5 112.71(17) . . ?
C2 N1 H1 123.6 . . ?
C5 N1 H1 123.6 . . ?
C4 N3 C2 112.28(16) . . ?
C4 N3 H3 123.9 . . ?
C2 N3 H3 123.9 . . ?
O4 N4 O3 122.71(18) . . ?
O4 N4 C8 118.47(16) . . ?
O3 N4 C8 118.81(17) . . ?
H14 O5 H15 120(4) . . ?

loop_
_geom_bond_atom_site_label_1
_geom_bond_atom_site_label_2
_geom_bond_distance
_geom_bond_site_symmetry_2
_geom_bond_publ_flag
C2 O1 1.223(2) . ?
C2 N1 1.336(3) . ?
C2 N3 1.390(3) . ?
C4 O2 1.208(2) . ?
C4 N3 1.359(2) . ?
C4 C5 1.538(3) . ?
C5 N1 1.459(2) . ?
C5 C6 1.522(3) . ?
C5 C13 1.532(3) . ?
C6 C7 1.385(3) . ?
C6 C11 1.391(3) . ?
C7 C8 1.382(3) . ?
C7 H7 0.93 . ?
C8 C9 1.376(3) . ?
C8 N4 1.463(2) . ?
C9 C10 1.374(3) . ?
C9 H9 0.93 . ?
C10 C11 1.382(3) . ?
C10 H10 0.93 . ?
C11 H11 0.93 . ?
C13 H13A 0.96 . ?
C13 H13B 0.96 . ?
C13 H13C 0.96 . ?
N1 H1 0.86 . ?
N3 H3 0.86 . ?
N4 O4 1.224(2) . ?
N4 O3 1.225(2) . ?
O5 H14 0.829(10) . ?
O5 H15 0.819(10) . ?
